data_4129889
loop_
_publ_author_name
'Zeng, Xing-Ping'
'Cao, Zhong-Yan'
'Wang, Xin'
'Chen, Long'
'Zhou, Feng'
'Zhu, Feng'
'Wang, Cui-Hong'
'Zhou, Jian'

_publ_section_title
;
 Activation of Chiral (Salen)AlCl Complex by Phosphorane for Highly
 Enantioselective Cyanosilylation of Ketones and Enones.
;
_journal_issue 1
_journal_name_full 'Journal of the American Chemical Society'
_journal_page_first 416
_journal_page_last 425
_journal_paper_doi 10.1021/jacs.5b11476
_journal_volume 138
_journal_year 2016
_chemical_absolute_configuration ad
_chemical_formula_sum 'C19 H19 Br2 N O3 S'
_chemical_formula_weight 501.23
_space_group_IT_number 4
_space_group_name_Hall 'P 2yb'
_space_group_name_H-M_alt 'P 1 21 1'
_symmetry_cell_setting monoclinic
_symmetry_space_group_name_H-M 'P 1 21 1'
_atom_sites_solution_hydrogens geom
_atom_sites_solution_primary direct
_atom_sites_solution_secondary difmap
_audit_creation_method SHELXL-97
_cell_angle_alpha 90.00
_cell_angle_beta 103.683(2)
_cell_angle_gamma 90.00
_cell_formula_units_Z 2
_cell_length_a 7.7418(4)
_cell_length_b 12.0109(6)
_cell_length_c 10.5954(6)
_cell_measurement_temperature 173(2)
_cell_volume 957.26(9)
_computing_structure_refinement 'SHELXL-97 (Sheldrick, 2008)'
_computing_structure_solution 'SHELXS-97 (Sheldrick, 2008)'
_diffrn_ambient_temperature 173(2)
_diffrn_measured_fraction_theta_full 0.996
_diffrn_measured_fraction_theta_max 0.996
_diffrn_radiation_monochromator graphite
_diffrn_radiation_source 'fine-focus sealed tube'
_diffrn_radiation_type MoK\a
_diffrn_radiation_wavelength 0.71073
_diffrn_reflns_av_R_equivalents 0.0308
_diffrn_reflns_av_sigmaI/netI 0.0464
_diffrn_reflns_limit_h_max 8
_diffrn_reflns_limit_h_min -9
_diffrn_reflns_limit_k_max 14
_diffrn_reflns_limit_k_min -14
_diffrn_reflns_limit_l_max 11
_diffrn_reflns_limit_l_min -12
_diffrn_reflns_number 11037
_diffrn_reflns_theta_full 25.00
_diffrn_reflns_theta_max 25.00
_diffrn_reflns_theta_min 2.71
_exptl_absorpt_coefficient_mu 4.362
_exptl_absorpt_correction_T_max 0.6454
_exptl_absorpt_correction_T_min 0.5073
_exptl_absorpt_correction_type multi-scan
_exptl_absorpt_process_details sadabs
_exptl_crystal_colour colorless
_exptl_crystal_density_diffrn 1.739
_exptl_crystal_density_method 'not measured'
_exptl_crystal_description block
_exptl_crystal_F_000 500
_exptl_crystal_size_max 0.18
_exptl_crystal_size_mid 0.16
_exptl_crystal_size_min 0.11
_refine_diff_density_max 0.397
_refine_diff_density_min -0.234
_refine_diff_density_rms 0.057
_refine_ls_abs_structure_details 'Flack H D (1983), Acta Cryst. A39, 876-881'
_refine_ls_abs_structure_Flack 0.014(7)
_refine_ls_extinction_method none
_refine_ls_goodness_of_fit_ref 1.056
_refine_ls_hydrogen_treatment constr
_refine_ls_matrix_type full
_refine_ls_number_parameters 235
_refine_ls_number_reflns 3313
_refine_ls_number_restraints 1
_refine_ls_restrained_S_all 1.056
_refine_ls_R_factor_all 0.0269
_refine_ls_R_factor_gt 0.0242
_refine_ls_shift/su_max 0.002
_refine_ls_shift/su_mean 0.000
_refine_ls_structure_factor_coef Fsqd
_refine_ls_weighting_details 'calc w=1/[\s^2^(Fo^2^)+(0.0000P)^2^+0.0809P] where P=(Fo^2^+2Fc^2^)/3'
_refine_ls_weighting_scheme calc
_refine_ls_wR_factor_gt 0.0507
_refine_ls_wR_factor_ref 0.0522
_reflns_number_gt 3127
_reflns_number_total 3313
_reflns_threshold_expression >2sigma(I)
_cod_data_source_file ja5b11476_si_002.cif
_cod_data_source_block z
_cod_depositor_comments
;
The following automatic conversions were performed:

data item '_symmetry_cell_setting' value 'Monoclinic' was changed to
'monoclinic' in accordance with the
/home/saulius/struct/COD-crude-data/automatic-downloads/DataCite-retrospective/ACS/depositions/lib/dictionaries/cif_core.dic
dictionary named 'cif_core.dic' version 2.4.2 last updated on
2011-04-26.

Automatic conversion script
Id: cif_fix_values 6909 2019-04-08 15:41:33Z antanas 
;
_cod_original_sg_symbol_H-M P2(1)
_cod_database_code 4129889

loop_
_symmetry_equiv_pos_as_xyz
'x, y, z'
'-x, y+1/2, -z'

loop_
_atom_site_label
_atom_site_type_symbol
_atom_site_fract_x
_atom_site_fract_y
_atom_site_fract_z
_atom_site_U_iso_or_equiv
_atom_site_adp_type
_atom_site_occupancy
_atom_site_symmetry_multiplicity
_atom_site_calc_flag
_atom_site_refinement_flags
Br1 Br 1.98106(5) 0.28368(3) 1.33390(3) 0.03162(10) Uani 1 1 d .
Br2 Br 1.95629(5) -0.03562(3) 2.07085(4) 0.04171(12) Uani 1 1 d .
S1 S 1.46862(11) 0.24608(6) 1.60982(8) 0.02217(19) Uani 1 1 d .
O1 O 1.3700(3) 0.16590(18) 1.5226(2) 0.0284(6) Uani 1 1 d .
O2 O 1.3773(3) 0.32707(18) 1.6693(2) 0.0296(6) Uani 1 1 d .
O3 O 1.9800(3) 0.30259(17) 1.6349(2) 0.0268(5) Uani 1 1 d .
H3B H 2.0894 0.3123 1.6421 0.040 Uiso 1 1 calc R
N1 N 1.5880(4) 0.3155(2) 1.5296(3) 0.0217(6) Uani 1 1 d .
C1 C 1.4538(4) 0.0108(3) 1.0569(3) 0.0260(8) Uani 1 1 d .
H1A H 1.5332 -0.0423 1.1058 0.031 Uiso 1 1 calc R
C2 C 1.3594(5) -0.0148(3) 0.9299(3) 0.0302(8) Uani 1 1 d .
H2A H 1.3742 -0.0852 0.8929 0.036 Uiso 1 1 calc R
C3 C 1.2448(5) 0.0632(3) 0.8591(3) 0.0330(9) Uani 1 1 d .
H3A H 1.1814 0.0464 0.7730 0.040 Uiso 1 1 calc R
C4 C 1.2220(5) 0.1649(3) 0.9125(3) 0.0297(8) Uani 1 1 d .
H4A H 1.1436 0.2184 0.8633 0.036 Uiso 1 1 calc R
C5 C 1.3134(5) 0.1891(3) 1.0380(3) 0.0276(8) Uani 1 1 d .
H5A H 1.2953 0.2589 1.0750 0.033 Uiso 1 1 calc R
C6 C 1.4314(4) 0.1133(3) 1.1113(3) 0.0235(7) Uani 1 1 d .
C7 C 1.5379(4) 0.1382(3) 1.2430(3) 0.0232(7) Uani 1 1 d .
H7A H 1.6141 0.0806 1.2852 0.028 Uiso 1 1 calc R
C8 C 1.5390(5) 0.2317(3) 1.3088(3) 0.0242(8) Uani 1 1 d .
H8A H 1.4516 0.2863 1.2747 0.029 Uiso 1 1 calc R
C9 C 1.6693(4) 0.2565(2) 1.4334(3) 0.0206(7) Uani 1 1 d .
H9A H 1.7301 0.1867 1.4722 0.025 Uiso 1 1 calc R
C10 C 1.7112(4) 0.4034(3) 1.5998(3) 0.0222(7) Uani 1 1 d .
H10A H 1.7322 0.3936 1.6950 0.027 Uiso 1 1 calc R
H10B H 1.6613 0.4786 1.5766 0.027 Uiso 1 1 calc R
C11 C 1.8830(4) 0.3879(2) 1.5556(3) 0.0217(7) Uani 1 1 d .
C12 C 1.8056(4) 0.3439(3) 1.4186(3) 0.0216(7) Uani 1 1 d .
H12A H 1.7420 0.4063 1.3643 0.026 Uiso 1 1 calc R
C13 C 1.9917(5) 0.4931(3) 1.5594(3) 0.0282(8) Uani 1 1 d .
H13A H 2.0369 0.5166 1.6498 0.042 Uiso 1 1 calc R
H13B H 1.9168 0.5521 1.5111 0.042 Uiso 1 1 calc R
H13C H 2.0918 0.4788 1.5198 0.042 Uiso 1 1 calc R
C14 C 1.6136(4) 0.1721(3) 1.7361(3) 0.0201(7) Uani 1 1 d .
C15 C 1.6660(5) 0.2181(2) 1.8590(3) 0.0247(8) Uani 1 1 d .
H15A H 1.6288 0.2911 1.8749 0.030 Uiso 1 1 calc R
C16 C 1.7717(5) 0.1580(3) 1.9581(3) 0.0286(8) Uani 1 1 d .
H16A H 1.8088 0.1889 2.0428 0.034 Uiso 1 1 calc R
C17 C 1.8234(4) 0.0517(3) 1.9326(3) 0.0259(8) Uani 1 1 d .
C18 C 1.7770(5) 0.0063(3) 1.8103(3) 0.0264(8) Uani 1 1 d .
H18A H 1.8184 -0.0656 1.7944 0.032 Uiso 1 1 calc R
C19 C 1.6695(5) 0.0662(3) 1.7106(3) 0.0256(8) Uani 1 1 d .
H19A H 1.6342 0.0354 1.6258 0.031 Uiso 1 1 calc R

loop_
_atom_site_aniso_label
_atom_site_aniso_U_11
_atom_site_aniso_U_22
_atom_site_aniso_U_33
_atom_site_aniso_U_23
_atom_site_aniso_U_13
_atom_site_aniso_U_12
Br1 0.0321(2) 0.03036(17) 0.0366(2) 0.00235(15) 0.01650(17) -0.00074(16)
Br2 0.0362(2) 0.0478(2) 0.0382(2) 0.01794(18) 0.00304(18) 0.00752(18)
S1 0.0154(5) 0.0252(4) 0.0248(4) 0.0003(3) 0.0025(4) -0.0002(3)
O1 0.0194(14) 0.0324(12) 0.0303(14) -0.0007(10) -0.0005(11) -0.0056(10)
O2 0.0195(14) 0.0325(12) 0.0373(15) 0.0006(10) 0.0076(12) 0.0063(10)
O3 0.0202(13) 0.0267(13) 0.0288(13) 0.0103(9) -0.0038(10) 0.0001(10)
N1 0.0176(15) 0.0239(14) 0.0211(15) -0.0025(11) 0.0000(12) -0.0010(11)
C1 0.022(2) 0.0291(17) 0.027(2) -0.0033(14) 0.0047(16) -0.0083(14)
C2 0.029(2) 0.0305(19) 0.033(2) -0.0101(15) 0.0104(17) -0.0065(16)
C3 0.031(2) 0.050(2) 0.0179(19) -0.0060(16) 0.0051(17) -0.0099(19)
C4 0.027(2) 0.0337(18) 0.028(2) 0.0025(15) 0.0062(16) 0.0005(16)
C5 0.029(2) 0.0294(18) 0.0231(19) -0.0051(14) 0.0041(16) -0.0017(16)
C6 0.0202(19) 0.0264(16) 0.0255(19) -0.0017(14) 0.0084(16) -0.0080(15)
C7 0.0199(19) 0.0268(17) 0.0221(18) 0.0014(14) 0.0030(15) -0.0022(14)
C8 0.023(2) 0.0246(16) 0.0244(19) 0.0025(14) 0.0053(16) 0.0016(15)
C9 0.0190(19) 0.0194(17) 0.0231(18) 0.0028(13) 0.0044(14) 0.0025(13)
C10 0.021(2) 0.0188(15) 0.0244(19) -0.0038(13) 0.0002(15) -0.0029(13)
C11 0.0177(19) 0.0215(16) 0.0238(18) 0.0057(13) 0.0005(15) 0.0002(14)
C12 0.020(2) 0.0243(16) 0.0201(18) 0.0039(13) 0.0041(15) 0.0024(14)
C13 0.024(2) 0.0218(16) 0.036(2) 0.0021(14) 0.0000(16) -0.0040(14)
C14 0.0157(18) 0.0254(16) 0.0205(17) 0.0039(13) 0.0067(14) -0.0011(14)
C15 0.026(2) 0.0199(16) 0.029(2) 0.0002(13) 0.0088(16) 0.0002(14)
C16 0.031(2) 0.0310(18) 0.0232(18) -0.0017(15) 0.0059(17) -0.0055(16)
C17 0.0160(19) 0.0374(19) 0.024(2) 0.0111(15) 0.0044(16) 0.0005(15)
C18 0.026(2) 0.0242(16) 0.032(2) 0.0041(14) 0.0126(17) 0.0034(14)
C19 0.029(2) 0.0240(16) 0.0254(19) -0.0008(14) 0.0104(16) -0.0026(15)

loop_
_atom_type_symbol
_atom_type_description
_atom_type_scat_dispersion_real
_atom_type_scat_dispersion_imag
_atom_type_scat_source
C C 0.0033 0.0016 'International Tables Vol C Tables 4.2.6.8 and 6.1.1.4'
H H 0.0000 0.0000 'International Tables Vol C Tables 4.2.6.8 and 6.1.1.4'
N N 0.0061 0.0033 'International Tables Vol C Tables 4.2.6.8 and 6.1.1.4'
O O 0.0106 0.0060 'International Tables Vol C Tables 4.2.6.8 and 6.1.1.4'
S S 0.1246 0.1234 'International Tables Vol C Tables 4.2.6.8 and 6.1.1.4'
Br Br -0.2901 2.4595 'International Tables Vol C Tables 4.2.6.8 and 6.1.1.4'

loop_
_geom_angle_atom_site_label_1
_geom_angle_atom_site_label_2
_geom_angle_atom_site_label_3
_geom_angle
O1 S1 O2 119.97(15)
O1 S1 N1 106.92(14)
O2 S1 N1 106.40(14)
O1 S1 C14 107.32(15)
O2 S1 C14 107.40(15)
N1 S1 C14 108.41(15)
C11 O3 H3B 109.5
C9 N1 C10 110.6(3)
C9 N1 S1 119.71(19)
C10 N1 S1 118.4(2)
C6 C1 C2 120.3(3)
C6 C1 H1A 119.9
C2 C1 H1A 119.9
C3 C2 C1 119.5(3)
C3 C2 H2A 120.2
C1 C2 H2A 120.2
C4 C3 C2 120.5(3)
C4 C3 H3A 119.8
C2 C3 H3A 119.8
C3 C4 C5 119.7(3)
C3 C4 H4A 120.1
C5 C4 H4A 120.1
C4 C5 C6 121.4(3)
C4 C5 H5A 119.3
C6 C5 H5A 119.3
C1 C6 C5 118.7(3)
C1 C6 C7 118.4(3)
C5 C6 C7 122.9(3)
C8 C7 C6 127.2(3)
C8 C7 H7A 116.4
C6 C7 H7A 116.4
C7 C8 C9 123.8(3)
C7 C8 H8A 118.1
C9 C8 H8A 118.1
C8 C9 N1 113.1(3)
C8 C9 C12 112.8(3)
N1 C9 C12 99.0(2)
C8 C9 H9A 110.5
N1 C9 H9A 110.5
C12 C9 H9A 110.5
N1 C10 C11 105.1(2)
N1 C10 H10A 110.7
C11 C10 H10A 110.7
N1 C10 H10B 110.7
C11 C10 H10B 110.7
H10A C10 H10B 108.8
O3 C11 C13 111.9(3)
O3 C11 C10 106.5(2)
C13 C11 C10 114.2(3)
O3 C11 C12 110.2(2)
C13 C11 C12 113.9(3)
C10 C11 C12 99.2(3)
C9 C12 C11 105.4(3)
C9 C12 Br1 111.6(2)
C11 C12 Br1 114.1(2)
C9 C12 H12A 108.5
C11 C12 H12A 108.5
Br1 C12 H12A 108.5
C11 C13 H13A 109.5
C11 C13 H13B 109.5
H13A C13 H13B 109.5
C11 C13 H13C 109.5
H13A C13 H13C 109.5
H13B C13 H13C 109.5
C15 C14 C19 120.8(3)
C15 C14 S1 120.2(2)
C19 C14 S1 118.9(3)
C16 C15 C14 119.9(3)
C16 C15 H15A 120.0
C14 C15 H15A 120.0
C15 C16 C17 118.9(3)
C15 C16 H16A 120.6
C17 C16 H16A 120.6
C18 C17 C16 121.9(3)
C18 C17 Br2 118.9(3)
C16 C17 Br2 119.2(3)
C17 C18 C19 119.4(3)
C17 C18 H18A 120.3
C19 C18 H18A 120.3
C18 C19 C14 119.1(3)
C18 C19 H19A 120.5
C14 C19 H19A 120.5

loop_
_geom_bond_atom_site_label_1
_geom_bond_atom_site_label_2
_geom_bond_distance
Br1 C12 1.937(3)
Br2 C17 1.895(3)
S1 O1 1.425(2)
S1 O2 1.433(2)
S1 N1 1.626(3)
S1 C14 1.769(3)
O3 C11 1.422(4)
O3 H3B 0.8400
N1 C9 1.497(4)
N1 C10 1.498(4)
C1 C6 1.387(5)
C1 C2 1.406(5)
C1 H1A 0.9500
C2 C3 1.383(5)
C2 H2A 0.9500
C3 C4 1.376(5)
C3 H3A 0.9500
C4 C5 1.381(5)
C4 H4A 0.9500
C5 C6 1.389(5)
C5 H5A 0.9500
C6 C7 1.473(5)
C7 C8 1.321(4)
C7 H7A 0.9500
C8 C9 1.490(5)
C8 H8A 0.9500
C9 C12 1.523(4)
C9 H9A 1.0000
C10 C11 1.522(5)
C10 H10A 0.9900
C10 H10B 0.9900
C11 C13 1.513(4)
C11 C12 1.528(5)
C12 H12A 1.0000
C13 H13A 0.9800
C13 H13B 0.9800
C13 H13C 0.9800
C14 C15 1.384(5)
C14 C19 1.391(5)
C15 C16 1.374(5)
C15 H15A 0.9500
C16 C17 1.384(5)
C16 H16A 0.9500
C17 C18 1.372(5)
C18 C19 1.383(5)
C18 H18A 0.9500
C19 H19A 0.9500

loop_
_geom_torsion_atom_site_label_1
_geom_torsion_atom_site_label_2
_geom_torsion_atom_site_label_3
_geom_torsion_atom_site_label_4
_geom_torsion
O1 S1 N1 C9 -37.6(3)
O2 S1 N1 C9 -166.9(2)
C14 S1 N1 C9 77.8(3)
O1 S1 N1 C10 -177.7(2)
O2 S1 N1 C10 52.9(3)
C14 S1 N1 C10 -62.3(3)
C6 C1 C2 C3 0.4(5)
C1 C2 C3 C4 -0.4(5)
C2 C3 C4 C5 -0.4(5)
C3 C4 C5 C6 1.3(5)
C2 C1 C6 C5 0.5(5)
C2 C1 C6 C7 -177.8(3)
C4 C5 C6 C1 -1.3(5)
C4 C5 C6 C7 176.9(3)
C1 C6 C7 C8 177.8(3)
C5 C6 C7 C8 -0.4(5)
C6 C7 C8 C9 -170.7(3)
C7 C8 C9 N1 -140.8(3)
C7 C8 C9 C12 107.9(4)
C10 N1 C9 C8 -140.2(3)
S1 N1 C9 C8 76.8(3)
C10 N1 C9 C12 -20.7(3)
S1 N1 C9 C12 -163.7(2)
C9 N1 C10 C11 -6.7(3)
S1 N1 C10 C11 136.9(2)
N1 C10 C11 O3 -83.6(3)
N1 C10 C11 C13 152.3(3)
N1 C10 C11 C12 30.8(3)
C8 C9 C12 C11 160.8(3)
N1 C9 C12 C11 41.0(3)
C8 C9 C12 Br1 -74.7(3)
N1 C9 C12 Br1 165.49(19)
O3 C11 C12 C9 66.0(3)
C13 C11 C12 C9 -167.3(3)
C10 C11 C12 C9 -45.5(3)
O3 C11 C12 Br1 -56.9(3)
C13 C11 C12 Br1 69.8(3)
C10 C11 C12 Br1 -168.42(19)
O1 S1 C14 C15 -151.2(3)
O2 S1 C14 C15 -20.9(3)
N1 S1 C14 C15 93.7(3)
O1 S1 C14 C19 27.0(3)
O2 S1 C14 C19 157.2(3)
N1 S1 C14 C19 -88.2(3)
C19 C14 C15 C16 -1.2(5)
S1 C14 C15 C16 176.9(3)
C14 C15 C16 C17 -0.2(5)
C15 C16 C17 C18 2.3(5)
C15 C16 C17 Br2 -175.9(3)
C16 C17 C18 C19 -2.7(5)
Br2 C17 C18 C19 175.4(2)
C17 C18 C19 C14 1.2(5)
C15 C14 C19 C18 0.7(5)
S1 C14 C19 C18 -177.4(2)
